data_4330984
loop_
_publ_author_name
'Hayato Ikeda'
'Takashi Yoshimura'
'Akitaka Ito'
'Eri Sakuda'
'Noboru Kitamura'
'Tsutomu Takayama'
'Tsutomu Sekine'
'Atsushi Shinohara'

_publ_contact_author_address
; 
Department of Chemistry, Graduate School of Science, 
Osaka University, Toyonaka 560-0043, Japan
;
_publ_contact_author_email tyoshi@chem.sci.osaka-u.ac.jp
_publ_contact_author_name 'Takashi Yoshimura'
_publ_section_title
;
 Photoluminescence Switching with Changes in the Coordination Number and
 Coordinating Volatile Organic Compounds in Tetracyanidonitridorhenium(V)
 and -technetium(V) Complexes
;
_journal_name_full 'Inorganic Chemistry'
_journal_page_first 12065
_journal_page_last 12074
_journal_paper_doi 10.1021/ic202243d
_journal_volume 51
_journal_year 2012
_chemical_formula_moiety '2(C24 H20 P), C4 N5 Tc, 3(C O), O'
_chemical_formula_sum 'C55 H40 N5 O4 P2 Tc'
_chemical_formula_weight 993.90
_space_group_IT_number 2
_symmetry_cell_setting triclinic
_symmetry_Int_Tables_number 2
_symmetry_space_group_name_Hall '-P 1'
_symmetry_space_group_name_H-M 'P -1'
_cell_angle_alpha 108.67(1)
_cell_angle_beta 90.16(1)
_cell_angle_gamma 119.296(6)
_cell_formula_units_Z 2
_cell_length_a 13.427(9)
_cell_length_b 14.00(1)
_cell_length_c 16.64(1)
_cell_measurement_reflns_used 1151
_cell_measurement_temperature 170.2
_cell_measurement_theta_max 27.5
_cell_measurement_theta_min 12.1
_cell_volume 2536(3)
_computing_cell_refinement PROCESS-AUTO
_computing_data_collection PROCESS-AUTO
_computing_data_reduction 'teXsan Ver. 2.0'
_computing_publication_material 'teXsan Ver. 2.0'
_computing_structure_refinement SHELXL97
_computing_structure_solution 'DIRDIF94 (PATTY)'
_diffrn_ambient_temperature 170.2
_diffrn_detector_area_resol_mean 10.00
_diffrn_measured_fraction_theta_full 1.0
_diffrn_measured_fraction_theta_max 1.0
_diffrn_measurement_device_type 'Rigaku RAXIS-RAPID Imaging Plate'
_diffrn_measurement_method \w
_diffrn_radiation_type 'Mo K\a'
_diffrn_radiation_wavelength 0.7107
_diffrn_reflns_av_R_equivalents 0.047
_diffrn_reflns_limit_h_max 17
_diffrn_reflns_limit_h_min -17
_diffrn_reflns_limit_k_max 18
_diffrn_reflns_limit_k_min -18
_diffrn_reflns_limit_l_max 21
_diffrn_reflns_limit_l_min -21
_diffrn_reflns_number 24760
_diffrn_reflns_theta_full 27.50
_diffrn_reflns_theta_max 27.49
_exptl_absorpt_coefficient_mu 0.394
_exptl_absorpt_correction_T_max 0.977
_exptl_absorpt_correction_T_min 0.654
_exptl_absorpt_correction_type multi-scan
_exptl_absorpt_process_details '(Higashi, 1995)'
_exptl_crystal_colour yellow
_exptl_crystal_density_diffrn 1.302
_exptl_crystal_description platelet
_exptl_crystal_F_000 1020.00
_exptl_crystal_size_max 0.450
_exptl_crystal_size_mid 0.210
_exptl_crystal_size_min 0.060
_refine_diff_density_max 1.37
_refine_diff_density_min -2.23
_refine_ls_extinction_coef 0.0000
_refine_ls_extinction_expression Fc^*^=kFc[1+0.001xFc^2^\l^3^/sin(2\q)]^-1/4^
_refine_ls_extinction_method SHELXL
_refine_ls_goodness_of_fit_ref 1.044
_refine_ls_hydrogen_treatment noref
_refine_ls_number_parameters 591
_refine_ls_number_reflns 11548
_refine_ls_R_factor_gt 0.0785
_refine_ls_shift/su_max -0.0010
_refine_ls_structure_factor_coef Fsqd
_refine_ls_weighting_details 'w = 1/[\s^2^(Fo^2^) + (0.1220P)^2^+8.1551P] where P=(Fo^2^+2Fc^2^)/3'
_refine_ls_weighting_scheme calc
_refine_ls_wR_factor_ref 0.2407
_reflns_number_gt 8700
_reflns_number_total 11548
_reflns_threshold_expression >2.0sigma(I)
_cod_data_source_file ic202243d_si_002_5.cif
_cod_data_source_block (PPh4)2[TcN(CN)4(MeOH)]
_cod_original_cell_volume 2535(3)
_cod_original_sg_symbol_H-M 'P -1 '
_cod_original_formula_sum 'C55 H40 N5 O4 P2 Tc '
_cod_database_code 4330984

loop_
_symmetry_equiv_pos_as_xyz
x,y,z
-x,-y,-z

loop_
_atom_site_label
_atom_site_type_symbol
_atom_site_fract_x
_atom_site_fract_y
_atom_site_fract_z
_atom_site_U_iso_or_equiv
_atom_site_adp_type
_atom_site_occupancy
_atom_site_symmetry_multiplicity
_atom_site_calc_flag
_atom_site_refinement_flags
Tc(1) Tc 0.23694(4) 0.47567(4) 0.30023(3) 0.0332(1) Uani 1.00 1 d .
P(1) P 0.0624(1) -0.1380(1) 0.34091(9) 0.0334(3) Uani 1.00 1 d .
P(2) P -0.4277(1) 0.0731(1) 0.19914(8) 0.0337(3) Uani 1.00 1 d .
O(1) O 0.3844(4) 0.4245(4) 0.2545(3) 0.0481(10) Uani 1.00 1 d .
O(2) O 0.5554(5) 0.4329(6) 0.3490(4) 0.05269(2) Uiso 0.67 1 d P
O(3) O 0.5759(10) 0.500(1) 0.3612(8) 0.05077(4) Uiso 0.33 3 d P
O(4) O 0.661(2) 0.524(2) 0.0151(9) 0.1656(1) Uiso 0.40 2 d P
O(5) O 0.7581(8) 0.5361(8) 0.0490(6) 0.07332(3) Uiso 0.60 2 d P
O(6) O 0.9467(7) 0.8481(7) 0.0194(5) 0.04497(2) Uiso 0.50 2 d P
O(7) O 1.0770(6) 0.9524(6) -0.0862(4) 0.03278(2) Uiso 0.50 2 d P
N(1) N 0.1421(4) 0.5109(4) 0.3323(3) 0.043(1) Uani 1.00 1 d .
N(2) N 0.1805(6) 0.4143(7) 0.0937(4) 0.069(2) Uani 1.00 1 d .
N(3) N 0.4446(5) 0.7382(5) 0.3210(4) 0.059(1) Uani 1.00 1 d .
N(4) N 0.3603(5) 0.5098(5) 0.4833(3) 0.052(1) Uani 1.00 1 d .
N(5) N 0.0712(5) 0.1938(5) 0.2529(4) 0.057(1) Uani 1.00 1 d .
C(1) C 0.1985(5) 0.4365(5) 0.1670(4) 0.044(1) Uani 1.00 1 d .
C(2) C 0.3721(5) 0.6429(5) 0.3144(4) 0.042(1) Uani 1.00 1 d .
C(3) C 0.3163(5) 0.4976(5) 0.4192(3) 0.037(1) Uani 1.00 1 d .
C(4) C 0.1335(5) 0.2953(5) 0.2716(3) 0.040(1) Uani 1.00 1 d .
C(5) C 0.4263(9) 0.419(1) 0.1773(6) 0.106(4) Uani 1.00 1 d .
C(6) C -0.0685(4) -0.1404(5) 0.3163(3) 0.036(1) Uani 1.00 1 d .
C(7) C -0.1647(5) -0.1991(5) 0.3498(4) 0.042(1) Uani 1.00 1 d .
C(8) C -0.2655(5) -0.2004(6) 0.3299(4) 0.052(1) Uani 1.00 1 d .
C(9) C -0.2721(5) -0.1461(6) 0.2766(5) 0.056(2) Uani 1.00 1 d .
C(10) C -0.1757(6) -0.0857(6) 0.2437(4) 0.053(2) Uani 1.00 1 d .
C(11) C -0.0739(5) -0.0820(5) 0.2639(4) 0.044(1) Uani 1.00 1 d .
C(12) C 0.1803(4) 0.0120(5) 0.3882(3) 0.036(1) Uani 1.00 1 d .
C(13) C 0.2919(5) 0.0346(5) 0.4089(4) 0.045(1) Uani 1.00 1 d .
C(14) C 0.3826(5) 0.1494(6) 0.4487(5) 0.054(2) Uani 1.00 1 d .
C(15) C 0.3633(5) 0.2420(6) 0.4667(4) 0.052(1) Uani 1.00 1 d .
C(16) C 0.2529(6) 0.2195(6) 0.4467(4) 0.052(1) Uani 1.00 1 d .
C(17) C 0.1602(5) 0.1032(5) 0.4073(4) 0.045(1) Uani 1.00 1 d .
C(18) C 0.0896(4) -0.2200(5) 0.2449(3) 0.036(1) Uani 1.00 1 d .
C(19) C 0.0354(5) -0.2473(6) 0.1635(4) 0.046(1) Uani 1.00 1 d .
C(20) C 0.0560(6) -0.3128(7) 0.0911(4) 0.054(2) Uani 1.00 1 d .
C(21) C 0.1312(6) -0.3504(6) 0.1004(4) 0.048(1) Uani 1.00 1 d .
C(22) C 0.1871(5) -0.3222(5) 0.1810(4) 0.045(1) Uani 1.00 1 d .
C(23) C 0.1665(5) -0.2567(5) 0.2534(4) 0.044(1) Uani 1.00 1 d .
C(24) C 0.0446(4) -0.2094(5) 0.4168(4) 0.038(1) Uani 1.00 1 d .
C(25) C -0.0067(6) -0.3305(6) 0.3879(4) 0.047(1) Uani 1.00 1 d .
C(26) C -0.0290(6) -0.3850(6) 0.4468(5) 0.054(2) Uani 1.00 1 d .
C(27) C -0.0010(6) -0.3195(6) 0.5343(5) 0.053(2) Uani 1.00 1 d .
C(28) C 0.0508(6) -0.1999(6) 0.5634(4) 0.052(1) Uani 1.00 1 d .
C(29) C 0.0750(5) -0.1427(5) 0.5051(4) 0.043(1) Uani 1.00 1 d .
C(30) C -0.5651(4) 0.0610(5) 0.1787(3) 0.036(1) Uani 1.00 1 d .
C(31) C -0.6462(5) -0.0224(6) 0.1036(4) 0.048(1) Uani 1.00 1 d .
C(32) C -0.7486(5) -0.0261(7) 0.0877(4) 0.055(2) Uani 1.00 1 d .
C(33) C -0.7709(5) 0.0535(7) 0.1465(5) 0.056(2) Uani 1.00 1 d .
C(34) C -0.6909(6) 0.1379(7) 0.2199(5) 0.056(2) Uani 1.00 1 d .
C(35) C -0.5877(5) 0.1416(5) 0.2366(4) 0.044(1) Uani 1.00 1 d .
C(36) C -0.4403(5) -0.0638(5) 0.1369(3) 0.039(1) Uani 1.00 1 d .
C(37) C -0.5317(5) -0.1685(5) 0.1402(4) 0.045(1) Uani 1.00 1 d .
C(38) C -0.5414(6) -0.2730(6) 0.0942(4) 0.053(1) Uani 1.00 1 d .
C(39) C -0.4612(7) -0.2766(6) 0.0430(5) 0.060(2) Uani 1.00 1 d .
C(40) C -0.3711(6) -0.1739(7) 0.0386(4) 0.059(2) Uani 1.00 1 d .
C(41) C -0.3596(5) -0.0677(6) 0.0858(4) 0.048(1) Uani 1.00 1 d .
C(42) C -0.3857(4) 0.1101(5) 0.3126(3) 0.033(1) Uani 1.00 1 d .
C(43) C -0.4197(5) 0.0217(5) 0.3454(4) 0.039(1) Uani 1.00 1 d .
C(44) C -0.3908(6) 0.0517(6) 0.4331(4) 0.050(1) Uani 1.00 1 d .
C(45) C -0.3301(6) 0.1675(7) 0.4878(4) 0.052(2) Uani 1.00 1 d .
C(46) C -0.2955(5) 0.2561(6) 0.4556(4) 0.051(2) Uani 1.00 1 d .
C(47) C -0.3241(5) 0.2277(5) 0.3679(4) 0.044(1) Uani 1.00 1 d .
C(48) C -0.3186(5) 0.1880(5) 0.1703(4) 0.039(1) Uani 1.00 1 d .
C(49) C -0.2014(5) 0.2294(6) 0.1966(4) 0.054(2) Uani 1.00 1 d .
C(50) C -0.1167(6) 0.3196(7) 0.1759(5) 0.067(2) Uani 1.00 1 d .
C(51) C -0.1475(6) 0.3727(7) 0.1305(5) 0.066(2) Uani 1.00 1 d .
C(52) C -0.2631(7) 0.3310(6) 0.1028(5) 0.059(2) Uani 1.00 1 d .
C(53) C -0.3492(5) 0.2382(5) 0.1231(4) 0.044(1) Uani 1.00 1 d .
C(54) C 0.6658(5) 0.4854(7) 0.3202(5) 0.06844(2) Uiso 1.00 1 d .
C(55) C 0.7170(10) 0.6097(9) 0.1028(7) 0.09756(4) Uiso 1.00 1 d .
H(1) H -0.1612 -0.2378 0.3870 0.0513 Uiso 1.00 1 calc .
H(2) H -0.3319 -0.2405 0.3540 0.0618 Uiso 1.00 1 calc .
H(3) H -0.3438 -0.1506 0.2614 0.0669 Uiso 1.00 1 calc .
H(4) H -0.1799 -0.0459 0.2072 0.0627 Uiso 1.00 1 calc .
H(5) H -0.0068 -0.0397 0.2412 0.0535 Uiso 1.00 1 calc .
H(6) H 0.3058 -0.0294 0.3951 0.0549 Uiso 1.00 1 calc .
H(7) H 0.4594 0.1654 0.4648 0.0658 Uiso 1.00 1 calc .
H(8) H 0.4268 0.3218 0.4940 0.0620 Uiso 1.00 1 calc .
H(9) H 0.2398 0.2840 0.4594 0.0625 Uiso 1.00 1 calc .
H(10) H 0.0827 0.0878 0.3937 0.0541 Uiso 1.00 1 calc .
H(11) H -0.0168 -0.2206 0.1570 0.0554 Uiso 1.00 1 calc .
H(12) H 0.0185 -0.3313 0.0343 0.0639 Uiso 1.00 1 calc .
H(13) H 0.1441 -0.3973 0.0502 0.0577 Uiso 1.00 1 calc .
H(14) H 0.2401 -0.3480 0.1869 0.0538 Uiso 1.00 1 calc .
H(15) H 0.2048 -0.2378 0.3101 0.0537 Uiso 1.00 1 calc .
H(16) H -0.0271 -0.3762 0.3271 0.0566 Uiso 1.00 1 calc .
H(17) H -0.0641 -0.4699 0.4264 0.0649 Uiso 1.00 1 calc .
H(18) H -0.0184 -0.3589 0.5748 0.0632 Uiso 1.00 1 calc .
H(19) H 0.0712 -0.1548 0.6243 0.0628 Uiso 1.00 1 calc .
H(20) H 0.1124 -0.0584 0.5249 0.0527 Uiso 1.00 1 calc .
H(21) H -0.6303 -0.0777 0.0632 0.0572 Uiso 1.00 1 calc .
H(22) H -0.8048 -0.0832 0.0356 0.0665 Uiso 1.00 1 calc .
H(23) H -0.8430 0.0503 0.1356 0.0667 Uiso 1.00 1 calc .
H(24) H -0.7064 0.1941 0.2597 0.0668 Uiso 1.00 1 calc .
H(25) H -0.5314 0.2006 0.2885 0.0530 Uiso 1.00 1 calc .
H(26) H -0.5879 -0.1656 0.1756 0.0546 Uiso 1.00 1 calc .
H(27) H -0.6046 -0.3453 0.0974 0.0638 Uiso 1.00 1 calc .
H(28) H -0.4682 -0.3509 0.0107 0.0713 Uiso 1.00 1 calc .
H(29) H -0.3169 -0.1769 0.0023 0.0718 Uiso 1.00 1 calc .
H(30) H -0.2958 0.0046 0.0838 0.0577 Uiso 1.00 1 calc .
H(31) H -0.4629 -0.0597 0.3071 0.0474 Uiso 1.00 1 calc .
H(32) H -0.4136 -0.0095 0.4563 0.0617 Uiso 1.00 1 calc .
H(33) H -0.3109 0.1881 0.5490 0.0626 Uiso 1.00 1 calc .
H(34) H -0.2522 0.3371 0.4934 0.0620 Uiso 1.00 1 calc .
H(35) H -0.3016 0.2895 0.3452 0.0530 Uiso 1.00 1 calc .
H(36) H -0.1802 0.1944 0.2291 0.0659 Uiso 1.00 1 calc .
H(37) H -0.0360 0.3464 0.1924 0.0802 Uiso 1.00 1 calc .
H(38) H -0.0884 0.4395 0.1192 0.0789 Uiso 1.00 1 calc .
H(39) H -0.2843 0.3653 0.0693 0.0713 Uiso 1.00 1 calc .
H(40) H -0.4297 0.2093 0.1045 0.0536 Uiso 1.00 1 calc .

loop_
_atom_site_aniso_label
_atom_site_aniso_U_11
_atom_site_aniso_U_22
_atom_site_aniso_U_33
_atom_site_aniso_U_12
_atom_site_aniso_U_13
_atom_site_aniso_U_23
Tc(1) 0.0306(2) 0.0365(3) 0.0312(2) 0.0180(2) 0.0049(2) 0.0102(2)
P(1) 0.0280(6) 0.0386(7) 0.0382(7) 0.0198(6) 0.0061(5) 0.0152(5)
P(2) 0.0302(6) 0.0379(7) 0.0318(6) 0.0175(6) 0.0049(5) 0.0114(5)
O(1) 0.044(2) 0.066(3) 0.042(2) 0.037(2) 0.014(2) 0.015(2)
N(1) 0.040(2) 0.050(3) 0.047(3) 0.030(2) 0.011(2) 0.017(2)
N(2) 0.077(4) 0.101(5) 0.037(3) 0.054(4) 0.008(3) 0.022(3)
N(3) 0.057(3) 0.053(3) 0.058(3) 0.022(3) 0.007(3) 0.019(3)
N(4) 0.054(3) 0.052(3) 0.045(3) 0.024(3) -0.001(2) 0.017(2)
N(5) 0.057(3) 0.048(3) 0.055(3) 0.020(3) 0.013(3) 0.020(2)
C(1) 0.041(3) 0.046(3) 0.044(3) 0.024(3) 0.004(2) 0.014(2)
C(2) 0.039(3) 0.043(3) 0.034(3) 0.019(3) -0.002(2) 0.008(2)
C(3) 0.033(2) 0.034(3) 0.038(3) 0.014(2) 0.005(2) 0.011(2)
C(4) 0.031(2) 0.047(3) 0.033(3) 0.015(2) 0.008(2) 0.013(2)
C(5) 0.106(7) 0.22(1) 0.052(5) 0.121(9) 0.038(5) 0.057(6)
C(6) 0.030(2) 0.038(3) 0.041(3) 0.020(2) 0.003(2) 0.011(2)
C(7) 0.033(3) 0.048(3) 0.047(3) 0.022(3) 0.012(2) 0.019(2)
C(8) 0.036(3) 0.068(4) 0.054(4) 0.029(3) 0.011(3) 0.022(3)
C(9) 0.041(3) 0.069(4) 0.059(4) 0.038(3) 0.002(3) 0.010(3)
C(10) 0.056(4) 0.063(4) 0.052(4) 0.040(3) 0.002(3) 0.020(3)
C(11) 0.039(3) 0.044(3) 0.052(3) 0.024(3) 0.004(2) 0.018(2)
C(12) 0.030(2) 0.039(3) 0.039(3) 0.018(2) 0.006(2) 0.014(2)
C(13) 0.030(3) 0.044(3) 0.060(4) 0.016(2) 0.003(2) 0.021(3)
C(14) 0.033(3) 0.058(4) 0.065(4) 0.014(3) 0.004(3) 0.029(3)
C(15) 0.039(3) 0.041(3) 0.055(4) 0.006(3) 0.005(3) 0.017(3)
C(16) 0.054(4) 0.042(3) 0.055(4) 0.023(3) 0.009(3) 0.015(3)
C(17) 0.036(3) 0.044(3) 0.056(3) 0.022(3) 0.004(2) 0.014(3)
C(18) 0.030(2) 0.041(3) 0.039(3) 0.018(2) 0.008(2) 0.016(2)
C(19) 0.043(3) 0.060(4) 0.041(3) 0.031(3) 0.008(2) 0.021(3)
C(20) 0.062(4) 0.073(4) 0.038(3) 0.043(4) 0.009(3) 0.021(3)
C(21) 0.052(3) 0.050(3) 0.047(3) 0.029(3) 0.019(3) 0.018(3)
C(22) 0.042(3) 0.049(3) 0.052(3) 0.029(3) 0.013(2) 0.018(3)
C(23) 0.042(3) 0.055(3) 0.041(3) 0.032(3) 0.004(2) 0.015(2)
C(24) 0.031(2) 0.048(3) 0.043(3) 0.024(2) 0.009(2) 0.019(2)
C(25) 0.051(3) 0.049(3) 0.047(3) 0.029(3) 0.013(3) 0.018(3)
C(26) 0.055(4) 0.045(3) 0.070(4) 0.026(3) 0.019(3) 0.032(3)
C(27) 0.053(3) 0.074(4) 0.062(4) 0.042(4) 0.031(3) 0.046(3)
C(28) 0.061(4) 0.070(4) 0.045(3) 0.043(4) 0.022(3) 0.029(3)
C(29) 0.047(3) 0.052(3) 0.043(3) 0.033(3) 0.012(2) 0.019(2)
C(30) 0.031(2) 0.042(3) 0.037(3) 0.020(2) 0.009(2) 0.018(2)
C(31) 0.041(3) 0.062(4) 0.042(3) 0.028(3) 0.007(2) 0.017(3)
C(32) 0.039(3) 0.071(4) 0.054(4) 0.029(3) 0.002(3) 0.021(3)
C(33) 0.038(3) 0.071(4) 0.068(4) 0.030(3) 0.011(3) 0.035(4)
C(34) 0.056(4) 0.072(4) 0.065(4) 0.047(4) 0.024(3) 0.030(3)
C(35) 0.041(3) 0.048(3) 0.045(3) 0.025(3) 0.010(2) 0.016(2)
C(36) 0.034(2) 0.050(3) 0.032(3) 0.023(2) 0.004(2) 0.011(2)
C(37) 0.039(3) 0.047(3) 0.041(3) 0.020(3) 0.010(2) 0.011(2)
C(38) 0.052(3) 0.045(3) 0.051(4) 0.023(3) 0.006(3) 0.009(3)
C(39) 0.063(4) 0.058(4) 0.053(4) 0.036(4) 0.007(3) 0.007(3)
C(40) 0.064(4) 0.075(5) 0.048(4) 0.047(4) 0.022(3) 0.013(3)
C(41) 0.044(3) 0.059(4) 0.043(3) 0.029(3) 0.013(2) 0.019(3)
C(42) 0.031(2) 0.041(3) 0.032(2) 0.022(2) 0.007(2) 0.014(2)
C(43) 0.039(3) 0.045(3) 0.042(3) 0.027(3) 0.010(2) 0.018(2)
C(44) 0.053(3) 0.068(4) 0.046(3) 0.039(3) 0.014(3) 0.029(3)
C(45) 0.054(3) 0.079(5) 0.036(3) 0.045(4) 0.006(3) 0.018(3)
C(46) 0.046(3) 0.059(4) 0.043(3) 0.034(3) -0.001(2) 0.001(3)
C(47) 0.045(3) 0.037(3) 0.042(3) 0.019(3) -0.001(2) 0.008(2)
C(48) 0.035(3) 0.041(3) 0.038(3) 0.019(2) 0.006(2) 0.015(2)
C(49) 0.035(3) 0.069(4) 0.057(4) 0.021(3) 0.007(3) 0.030(3)
C(50) 0.038(3) 0.075(5) 0.067(5) 0.013(3) 0.006(3) 0.027(4)
C(51) 0.053(4) 0.057(4) 0.062(4) 0.006(3) 0.015(3) 0.026(3)
C(52) 0.064(4) 0.057(4) 0.052(4) 0.025(4) 0.015(3) 0.027(3)
C(53) 0.039(3) 0.050(3) 0.043(3) 0.022(3) 0.008(2) 0.019(2)

loop_
_atom_type_symbol
_atom_type_description
_atom_type_scat_dispersion_real
_atom_type_scat_dispersion_imag
_atom_type_scat_source
C C 0.003 0.002
;International Tables for Crystallography
(1992, Vol. C, Tables 4.2.6.8 and 6.1.1.4)
;
H H 0.000 0.000
;International Tables for Crystallography
(1992, Vol. C, Table 6.1.1.4)
;
N N 0.006 0.003
;International Tables for Crystallography
(1992, Vol. C, Tables 4.2.6.8 and 6.1.1.4)
;
O O 0.011 0.006
;International Tables for Crystallography
(1992, Vol. C, Tables 4.2.6.8 and 6.1.1.4)
;
P P 0.102 0.094
;International Tables for Crystallography
(1992, Vol. C, Tables 4.2.6.8 and 6.1.1.4)
;
Tc Tc -1.439 0.759
;International Tables for Crystallography
(1992, Vol. C, Tables 4.2.6.8 and 6.1.1.4)
;

loop_
_geom_angle_atom_site_label_1
_geom_angle_atom_site_label_2
_geom_angle_atom_site_label_3
_geom_angle
_geom_angle_publ_flag
N(1) Tc(1) C(1) 99.8(3) yes
N(1) Tc(1) C(2) 97.7(3) yes
N(1) Tc(1) C(3) 99.8(3) yes
N(1) Tc(1) C(4) 97.9(3) yes
C(1) Tc(1) C(2) 89.3(2) yes
C(1) Tc(1) C(3) 160.4(3) yes
C(1) Tc(1) C(4) 86.6(2) yes
C(2) Tc(1) C(3) 88.6(2) yes
C(2) Tc(1) C(4) 164.3(3) yes
C(3) Tc(1) C(4) 90.2(2) yes
C(6) P(1) C(12) 109.2(3) yes
C(6) P(1) C(18) 110.1(3) yes
C(6) P(1) C(24) 108.9(3) yes
C(12) P(1) C(18) 111.9(2) yes
C(12) P(1) C(24) 109.3(3) yes
C(18) P(1) C(24) 107.3(3) yes
C(30) P(2) C(36) 108.7(3) yes
C(30) P(2) C(42) 109.8(3) yes
C(30) P(2) C(48) 110.0(3) yes
C(36) P(2) C(42) 110.8(3) yes
C(36) P(2) C(48) 110.0(3) yes
C(42) P(2) C(48) 107.5(2) yes
O(3) O(2) C(54) 74(1) yes
O(2) O(3) C(54) 74(1) yes
O(5) O(4) C(55) 63(1) yes
O(4) O(5) C(55) 62(1) yes
Tc(1) C(1) N(2) 177.7(8) yes
Tc(1) C(2) N(3) 176.9(7) yes
Tc(1) C(3) N(4) 179.3(5) yes
Tc(1) C(4) N(5) 176.6(7) yes
P(1) C(6) C(7) 120.2(6) yes
P(1) C(6) C(11) 120.2(4) yes
C(7) C(6) C(11) 119.6(6) yes
C(6) C(7) C(8) 119.5(7) yes
C(6) C(7) H(1) 120.2 no
C(8) C(7) H(1) 120.3 no
C(7) C(8) C(9) 121.0(6) yes
C(7) C(8) H(2) 119.2 no
C(9) C(8) H(2) 119.9 no
C(8) C(9) C(10) 119.9(8) yes
C(8) C(9) H(3) 119.9 no
C(10) C(9) H(3) 120.1 no
C(9) C(10) C(11) 119.8(8) yes
C(9) C(10) H(4) 119.8 no
C(11) C(10) H(4) 120.4 no
C(6) C(11) C(10) 120.1(6) yes
C(6) C(11) H(5) 120.1 no
C(10) C(11) H(5) 119.8 no
P(1) C(12) C(13) 119.0(5) yes
P(1) C(12) C(17) 120.7(4) yes
C(13) C(12) C(17) 120.2(5) yes
C(12) C(13) C(14) 119.7(7) yes
C(12) C(13) H(6) 120.0 no
C(14) C(13) H(6) 120.4 no
C(13) C(14) C(15) 120.4(7) yes
C(13) C(14) H(7) 120.0 no
C(15) C(14) H(7) 119.6 no
C(14) C(15) C(16) 119.9(5) yes
C(14) C(15) H(8) 120.2 no
C(16) C(15) H(8) 120.0 no
C(15) C(16) C(17) 120.1(8) yes
C(15) C(16) H(9) 119.6 no
C(17) C(16) H(9) 120.3 no
C(12) C(17) C(16) 119.7(7) yes
C(12) C(17) H(10) 120.5 no
C(16) C(17) H(10) 119.8 no
P(1) C(18) C(19) 121.6(6) yes
P(1) C(18) C(23) 119.0(4) yes
C(19) C(18) C(23) 119.4(6) yes
C(18) C(19) C(20) 120.2(8) yes
C(18) C(19) H(11) 120.0 no
C(20) C(19) H(11) 119.8 no
C(19) C(20) C(21) 119.8(7) yes
C(19) C(20) H(12) 120.1 no
C(21) C(20) H(12) 120.1 no
C(20) C(21) C(22) 120.5(7) yes
C(20) C(21) H(13) 119.7 no
C(22) C(21) H(13) 119.7 no
C(21) C(22) C(23) 119.7(8) yes
C(21) C(22) H(14) 120.0 no
C(23) C(22) H(14) 120.3 no
C(18) C(23) C(22) 120.3(6) yes
C(18) C(23) H(15) 119.8 no
C(22) C(23) H(15) 119.9 no
P(1) C(24) C(25) 120.2(4) yes
P(1) C(24) C(29) 119.3(5) yes
C(25) C(24) C(29) 120.3(7) yes
C(24) C(25) C(26) 119.6(6) yes
C(24) C(25) H(16) 120.1 no
C(26) C(25) H(16) 120.2 no
C(25) C(26) C(27) 120.2(7) yes
C(25) C(26) H(17) 119.4 no
C(27) C(26) H(17) 120.4 no
C(26) C(27) C(28) 120.5(8) yes
C(26) C(27) H(18) 119.4 no
C(28) C(27) H(18) 120.1 no
C(27) C(28) C(29) 120.3(6) yes
C(27) C(28) H(19) 120.1 no
C(29) C(28) H(19) 119.6 no
C(24) C(29) C(28) 119.0(6) yes
C(24) C(29) H(20) 120.0 no
C(28) C(29) H(20) 121.0 no
P(2) C(30) C(31) 121.2(5) yes
P(2) C(30) C(35) 119.2(4) yes
C(31) C(30) C(35) 119.4(7) yes
C(30) C(31) C(32) 119.9(7) yes
C(30) C(31) H(21) 119.6 no
C(32) C(31) H(21) 120.5 no
C(31) C(32) C(33) 120.1(5) yes
C(31) C(32) H(22) 120.3 no
C(33) C(32) H(22) 119.6 no
C(32) C(33) C(34) 120.8(8) yes
C(32) C(33) H(23) 120.0 no
C(34) C(33) H(23) 119.2 no
C(33) C(34) C(35) 119.4(8) yes
C(33) C(34) H(24) 120.3 no
C(35) C(34) H(24) 120.3 no
C(30) C(35) C(34) 120.3(5) yes
C(30) C(35) H(25) 120.0 no
C(34) C(35) H(25) 119.7 no
P(2) C(36) C(37) 119.6(5) yes
P(2) C(36) C(41) 121.0(5) yes
C(37) C(36) C(41) 119.4(6) yes
C(36) C(37) C(38) 120.2(6) yes
C(36) C(37) H(26) 119.3 no
C(38) C(37) H(26) 120.5 no
C(37) C(38) C(39) 120.2(6) yes
C(37) C(38) H(27) 119.8 no
C(39) C(38) H(27) 120.1 no
C(38) C(39) C(40) 120.2(8) yes
C(38) C(39) H(28) 119.9 no
C(40) C(39) H(28) 120.0 no
C(39) C(40) C(41) 120.1(8) yes
C(39) C(40) H(29) 119.9 no
C(41) C(40) H(29) 120.0 no
C(36) C(41) C(40) 119.9(6) yes
C(36) C(41) H(30) 119.7 no
C(40) C(41) H(30) 120.4 no
P(2) C(42) C(43) 120.1(3) yes
P(2) C(42) C(47) 119.7(5) yes
C(43) C(42) C(47) 120.2(5) yes
C(42) C(43) C(44) 119.3(5) yes
C(42) C(43) H(31) 120.2 no
C(44) C(43) H(31) 120.6 no
C(43) C(44) C(45) 120.6(8) yes
C(43) C(44) H(32) 119.7 no
C(45) C(44) H(32) 119.7 no
C(44) C(45) C(46) 120.4(6) yes
C(44) C(45) H(33) 120.4 no
C(46) C(45) H(33) 119.1 no
C(45) C(46) C(47) 119.7(5) yes
C(45) C(46) H(34) 120.7 no
C(47) C(46) H(34) 119.6 no
C(42) C(47) C(46) 119.7(7) yes
C(42) C(47) H(35) 120.3 no
C(46) C(47) H(35) 120.0 no
P(2) C(48) C(49) 119.9(6) yes
P(2) C(48) C(53) 120.4(4) yes
C(49) C(48) C(53) 119.7(6) yes
C(48) C(49) C(50) 120.2(9) yes
C(48) C(49) H(36) 119.7 no
C(50) C(49) H(36) 120.1 no
C(49) C(50) C(51) 120.0(7) yes
C(49) C(50) H(37) 120.2 no
C(51) C(50) H(37) 119.8 no
C(50) C(51) C(52) 120.1(7) yes
C(50) C(51) H(38) 120.5 no
C(52) C(51) H(38) 119.4 no
C(51) C(52) C(53) 119.7(9) yes
C(51) C(52) H(39) 120.1 no
C(53) C(52) H(39) 120.2 no
C(48) C(53) C(52) 120.2(6) yes
C(48) C(53) H(40) 119.8 no
C(52) C(53) H(40) 120.1 no
O(2) C(54) O(3) 31.4(7) yes
O(4) C(55) O(5) 54(1) yes

loop_
_geom_bond_atom_site_label_1
_geom_bond_atom_site_label_2
_geom_bond_distance
_geom_bond_publ_flag
Tc(1) O(1) 2.462(6) yes
Tc(1) N(1) 1.612(7) yes
Tc(1) C(1) 2.103(6) yes
Tc(1) C(2) 2.078(6) yes
Tc(1) C(3) 2.104(6) yes
Tc(1) C(4) 2.080(6) yes
P(1) C(6) 1.786(7) yes
P(1) C(12) 1.794(4) yes
P(1) C(18) 1.801(6) yes
P(1) C(24) 1.796(8) yes
P(2) C(30) 1.789(7) yes
P(2) C(36) 1.785(7) yes
P(2) C(42) 1.798(6) yes
P(2) C(48) 1.777(6) yes
O(1) C(5) 1.40(1) yes
O(2) O(3) 0.79(2) yes
O(2) C(54) 1.459(9) yes
O(3) C(54) 1.46(2) yes
O(4) O(5) 1.32(3) yes
O(4) C(55) 1.46(2) yes
O(5) C(55) 1.46(2) yes
N(2) C(1) 1.150(9) yes
N(3) C(2) 1.172(8) yes
N(4) C(3) 1.140(9) yes
N(5) C(4) 1.170(8) yes
C(6) C(7) 1.383(8) yes
C(6) C(11) 1.40(1) yes
C(7) C(8) 1.38(1) yes
C(7) H(1) 0.960 no
C(8) C(9) 1.37(1) yes
C(8) H(2) 0.963 no
C(9) C(10) 1.385(10) yes
C(9) H(3) 0.961 no
C(10) C(11) 1.38(1) yes
C(10) H(4) 0.964 no
C(11) H(5) 0.964 no
C(12) C(13) 1.388(9) yes
C(12) C(17) 1.37(1) yes
C(13) C(14) 1.379(7) yes
C(13) H(6) 0.961 no
C(14) C(15) 1.39(1) yes
C(14) H(7) 0.958 no
C(15) C(16) 1.37(1) yes
C(15) H(8) 0.960 no
C(16) C(17) 1.399(7) yes
C(16) H(9) 0.963 no
C(17) H(10) 0.962 no
C(18) C(19) 1.378(9) yes
C(18) C(23) 1.38(1) yes
C(19) C(20) 1.38(1) yes
C(19) H(11) 0.961 no
C(20) C(21) 1.38(1) yes
C(20) H(12) 0.962 no
C(21) C(22) 1.372(10) yes
C(21) H(13) 0.959 no
C(22) C(23) 1.382(9) yes
C(22) H(14) 0.960 no
C(23) H(15) 0.964 no
C(24) C(25) 1.384(9) yes
C(24) C(29) 1.394(8) yes
C(25) C(26) 1.37(1) yes
C(25) H(16) 0.959 no
C(26) C(27) 1.381(9) yes
C(26) H(17) 0.970 no
C(27) C(28) 1.36(1) yes
C(27) H(18) 0.962 no
C(28) C(29) 1.39(1) yes
C(28) H(19) 0.960 no
C(29) H(20) 0.962 no
C(30) C(31) 1.387(7) yes
C(30) C(35) 1.393(10) yes
C(31) C(32) 1.37(1) yes
C(31) H(21) 0.962 no
C(32) C(33) 1.38(1) yes
C(32) H(22) 0.960 no
C(33) C(34) 1.367(8) yes
C(33) H(23) 0.961 no
C(34) C(35) 1.38(1) yes
C(34) H(24) 0.963 no
C(35) H(25) 0.963 no
C(36) C(37) 1.397(8) yes
C(36) C(41) 1.390(9) yes
C(37) C(38) 1.36(1) yes
C(37) H(26) 0.966 no
C(38) C(39) 1.39(1) yes
C(38) H(27) 0.970 no
C(39) C(40) 1.38(1) yes
C(39) H(28) 0.963 no
C(40) C(41) 1.37(1) yes
C(40) H(29) 0.955 no
C(41) H(30) 0.966 no
C(42) C(43) 1.385(10) yes
C(42) C(47) 1.391(7) yes
C(43) C(44) 1.380(9) yes
C(43) H(31) 0.963 no
C(44) C(45) 1.371(9) yes
C(44) H(32) 0.965 no
C(45) C(46) 1.38(1) yes
C(45) H(33) 0.962 no
C(46) C(47) 1.383(9) yes
C(46) H(34) 0.957 no
C(47) H(35) 0.967 no
C(48) C(49) 1.395(9) yes
C(48) C(53) 1.38(1) yes
C(49) C(50) 1.37(1) yes
C(49) H(36) 0.959 no
C(50) C(51) 1.40(2) yes
C(50) H(37) 0.961 no
C(51) C(52) 1.38(1) yes
C(51) H(38) 0.963 no
C(52) C(53) 1.396(10) yes
C(52) H(39) 0.964 no
C(53) H(40) 0.959 no

loop_
_geom_contact_atom_site_label_1
_geom_contact_atom_site_label_2
_geom_contact_distance
_geom_contact_site_symmetry_2
O(1) C(34) 3.46(1) 1_655
O(2) N(4) 2.715(9) 2_666
O(2) C(35) 3.354(9) 1_655
O(3) N(4) 2.79(2) 2_666
O(3) C(15) 3.52(2) 2_666
O(4) N(2) 2.79(2) 2_665
O(4) C(38) 2.93(2) 2_555
O(4) C(39) 2.98(2) 2_555
O(5) N(2) 2.70(1) 2_665
O(5) C(52) 3.16(2) 1_655
O(5) C(38) 3.401(9) 2_555
O(5) C(20) 3.42(1) 1_665
O(5) C(19) 3.450(9) 1_665
O(6) O(7) 2.83(1) 2_775
O(6) N(2) 3.06(1) 2_665
O(6) C(33) 3.537(9) 1_765
O(6) C(19) 3.54(1) 1_665
O(6) C(32) 3.57(1) 1_765
O(7) N(5) 2.862(8) 2_665
O(7) C(41) 3.32(1) 2_665
O(7) C(40) 3.501(9) 2_665
O(7) C(32) 3.56(1) 1_765
O(7) C(10) 3.58(1) 2_665
N(1) C(26) 3.54(1) 1_565
N(1) C(25) 3.58(1) 1_565
N(2) C(22) 3.46(1) 1_565
N(2) C(55) 3.53(1) 2_665
N(3) C(43) 3.336(9) 1_665
N(3) C(9) 3.521(10) 1_665
N(3) C(8) 3.54(1) 1_665
N(3) C(44) 3.588(9) 1_665
N(4) C(54) 3.27(1) 2_666
N(4) C(15) 3.472(7) 2_666
N(5) C(28) 3.469(10) 2_556
C(1) C(22) 3.39(1) 1_565
C(3) C(46) 3.56(1) 2_566
C(14) C(35) 3.53(1) 1_655
C(20) C(32) 3.58(1) 1_655
C(22) C(37) 3.513(9) 1_655
C(32) C(41) 3.57(1) 2_455
